data_4322675
loop_
_publ_author_name
'Lisa M. Berreau'
'Jason A. Halfen'
'Victor G. Young'
'William B. Tolman'

_publ_section_title
;
 Synthesis and Copper Coordination Chemistry of Hindered
 1,4,7-Triazacyclononane Ligands with Amide Appendages
;
_journal_name_full 'Inorganic Chemistry'
_journal_page_first 1091
_journal_page_last 1098
_journal_paper_doi 10.1021/ic971115f
_journal_volume 37
_journal_year 1998
_chemical_compound_source 'Lisa Berreau/ Prof. W. Tolman'
_chemical_formula_sum 'C22 H43 Cu F3 N5 O4 S'
_chemical_formula_weight 594.21
_chemical_name_common 96123
_chemical_name_systematic
;
 ?
;
_space_group_IT_number 14
_symmetry_cell_setting monoclinic
_symmetry_space_group_name_Hall '-P 2ybc'
_symmetry_space_group_name_H-M 'P 1 21/c 1'
_atom_sites_solution_hydrogens geom
_atom_sites_solution_primary direct
_atom_sites_solution_secondary difmap
_audit_creation_method SHELXL
_cell_angle_alpha 90.00
_cell_angle_beta 91.345(1)
_cell_angle_gamma 90.00
_cell_formula_units_Z 8
_cell_length_a 19.7935(1)
_cell_length_b 10.1110(2)
_cell_length_c 29.0220(5)
_cell_measurement_temperature 173(2)
_cell_volume 5806.63(16)
_computing_structure_refinement 'SHELXL-93 (Sheldrick, 1993)'
_computing_structure_solution 'SHELXS-86 (Sheldrick, 1990)'
_diffrn_ambient_temperature 173(2)
_diffrn_radiation_monochromator graphite
_diffrn_radiation_source 'fine-focus sealed tube'
_diffrn_radiation_type MoK\a
_diffrn_radiation_wavelength 0.71073
_diffrn_reflns_av_R_equivalents 0.0720
_diffrn_reflns_av_sigmaI/netI 0.0975
_diffrn_reflns_limit_h_max 23
_diffrn_reflns_limit_h_min -21
_diffrn_reflns_limit_k_max 12
_diffrn_reflns_limit_k_min -11
_diffrn_reflns_limit_l_max 34
_diffrn_reflns_limit_l_min -29
_diffrn_reflns_number 27191
_diffrn_reflns_theta_max 25.03
_diffrn_reflns_theta_min 1.03
_exptl_absorpt_coefficient_mu 0.878
_exptl_absorpt_correction_T_max 0.765
_exptl_absorpt_correction_T_min 0.562
_exptl_absorpt_correction_type semi-empirical
_exptl_crystal_colour colorless
_exptl_crystal_density_diffrn 1.359
_exptl_crystal_description plate
_exptl_crystal_F_000 2512
_exptl_crystal_size_max 0.55
_exptl_crystal_size_mid 0.35
_exptl_crystal_size_min 0.18
_refine_diff_density_max 0.919
_refine_diff_density_min -0.490
_refine_diff_density_rms 0.089
_refine_ls_extinction_method none
_refine_ls_goodness_of_fit_all 1.023
_refine_ls_goodness_of_fit_obs 1.135
_refine_ls_matrix_type full
_refine_ls_number_parameters 758
_refine_ls_number_reflns 10086
_refine_ls_number_restraints 12
_refine_ls_restrained_S_all 1.023
_refine_ls_restrained_S_obs 1.134
_refine_ls_R_factor_all 0.1366
_refine_ls_R_factor_obs 0.0739
_refine_ls_shift/esd_max -0.022
_refine_ls_shift/esd_mean 0.000
_refine_ls_structure_factor_coef Fsqd
_refine_ls_weighting_details 'w=1/[\s^2^(Fo^2^)+(0.0708P)^2^+9.5959P] where P=(Fo^2^+2Fc^2^)/3'
_refine_ls_weighting_scheme calc
_refine_ls_wR_factor_all 0.1770
_refine_ls_wR_factor_obs 0.1492
_reflns_number_observed 6069
_reflns_number_total 10086
_reflns_observed_criterion >2sigma(I)
_cod_data_source_file ic971115f_3.cif
_cod_data_source_block 96123
_cod_depositor_comments
;
The following automatic conversions were performed:

'_refine_ls_weighting_scheme' value 'calc
w=1/[\s^2^(Fo^2^)+(0.0708P)^2^+9.5959P] where P=(Fo^2^+2Fc^2^)/3' was
changed to 'calc'. New tag '_refine_ls_weighting_details' was
created. The value of the new tag was set to
'w=1/[\s^2^(Fo^2^)+(0.0708P)^2^+9.5959P] where P=(Fo^2^+2Fc^2^)/3'.

Automatic conversion script
Id: cif_fix_values 3143 2015-03-26 13:38:13Z robertas 
;
_cod_original_cell_volume 5806.6(2)
_cod_database_code 4322675

loop_
_symmetry_equiv_pos_as_xyz
'x, y, z'
'-x, y+1/2, -z+1/2'
'-x, -y, -z'
'x, -y-1/2, z-1/2'

loop_
_atom_site_aniso_label
_atom_site_aniso_U_11
_atom_site_aniso_U_22
_atom_site_aniso_U_33
_atom_site_aniso_U_23
_atom_site_aniso_U_13
_atom_site_aniso_U_12
Cu1 0.0410(4) 0.0444(5) 0.0410(5) -0.0001(4) -0.0058(3) 0.0075(4)
N1 0.041(3) 0.042(3) 0.038(3) 0.005(3) -0.006(2) 0.013(2)
N2 0.036(3) 0.033(3) 0.060(3) 0.005(3) -0.008(3) 0.003(2)
N3 0.045(3) 0.036(3) 0.058(4) 0.007(3) -0.016(3) 0.000(3)
N4 0.065(4) 0.051(4) 0.053(4) -0.012(3) -0.029(3) 0.033(3)
N5 0.053(3) 0.053(4) 0.043(3) -0.003(3) 0.001(3) 0.004(3)
O1 0.219(7) 0.050(4) 0.059(4) -0.015(3) -0.031(4) 0.061(4)
C1 0.045(4) 0.064(5) 0.049(4) 0.012(4) 0.001(3) 0.012(4)
C2 0.050(4) 0.056(5) 0.056(5) 0.023(4) -0.002(4) 0.004(4)
C3 0.037(4) 0.047(4) 0.073(5) 0.011(4) -0.012(3) 0.007(3)
C4 0.049(4) 0.049(5) 0.068(5) 0.011(4) -0.031(4) 0.000(3)
C5 0.066(5) 0.035(4) 0.063(5) 0.003(4) -0.019(4) 0.011(4)
C6 0.062(5) 0.051(5) 0.047(4) -0.012(4) -0.017(3) 0.026(4)
C7 0.052(4) 0.037(4) 0.104(6) 0.009(4) -0.005(4) 0.007(3)
C8 0.066(6) 0.063(6) 0.115(7) -0.015(6) -0.010(5) -0.020(4)
C9 0.064(6) 0.038(5) 0.159(9) 0.016(6) -0.023(6) -0.007(4)
C10 0.043(4) 0.044(4) 0.109(6) 0.009(5) -0.006(4) -0.007(4)
C11 0.060(5) 0.080(7) 0.146(9) 0.010(7) 0.021(6) -0.001(5)
C12 0.062(5) 0.071(6) 0.127(8) 0.024(7) -0.034(6) -0.024(5)
C13 0.041(4) 0.056(5) 0.045(4) 0.006(4) -0.010(3) 0.018(3)
C14 0.056(4) 0.046(5) 0.075(5) -0.004(4) -0.023(4) 0.022(4)
C15 0.073(5) 0.032(4) 0.038(4) -0.004(3) -0.007(3) 0.010(3)
C16 0.059(4) 0.028(4) 0.037(4) 0.002(3) -0.017(3) -0.008(3)
C17 0.076(5) 0.054(5) 0.062(5) 0.018(4) -0.020(4) -0.013(4)
C18 0.086(6) 0.058(5) 0.056(5) -0.013(4) -0.020(4) -0.023(4)
C19 0.057(4) 0.040(4) 0.060(4) -0.002(3) -0.020(3) 0.011(3)
C20 0.091(6) 0.054(5) 0.057(5) 0.004(4) -0.001(4) -0.025(4)
C21 0.264(14) 0.105(9) 0.045(5) -0.008(5) -0.022(7) -0.072(9)
S1 0.0701(13) 0.0517(12) 0.0592(12) -0.0126(10) -0.0155(10) -0.0153(10)
O2 0.190(7) 0.062(4) 0.098(5) 0.022(4) -0.075(4) -0.045(4)
O3 0.087(4) 0.073(4) 0.062(3) -0.024(3) 0.000(3) -0.040(3)
O4 0.069(4) 0.109(5) 0.098(4) -0.062(4) 0.001(3) 0.003(3)
C22 0.089(6) 0.053(5) 0.069(6) -0.016(5) 0.022(5) -0.012(5)
F1 0.081(3) 0.120(5) 0.153(5) -0.052(4) 0.038(3) -0.015(3)
F2 0.141(5) 0.085(4) 0.111(4) 0.023(3) -0.008(3) 0.018(3)
F3 0.083(3) 0.101(4) 0.095(4) -0.026(3) -0.022(3) -0.012(3)
Cu1A 0.0361(4) 0.0328(4) 0.0256(4) 0.0014(3) -0.0028(3) 0.0011(3)
N1A 0.029(2) 0.036(3) 0.028(3) 0.001(2) -0.005(2) 0.004(2)
N2A 0.036(3) 0.029(3) 0.036(3) 0.004(2) -0.003(2) -0.002(2)
N3A 0.034(3) 0.023(3) 0.032(3) 0.003(2) 0.000(2) -0.002(2)
N4A 0.050(3) 0.039(3) 0.044(3) -0.004(3) -0.013(2) 0.018(3)
N5A 0.040(3) 0.038(3) 0.028(3) -0.002(2) -0.001(2) 0.002(2)
O1A 0.076(3) 0.050(3) 0.060(3) -0.011(3) -0.013(3) 0.025(3)
C1A 0.031(3) 0.042(4) 0.042(4) 0.004(3) 0.004(3) -0.007(3)
C2A 0.042(3) 0.029(3) 0.040(4) 0.014(3) 0.000(3) -0.010(3)
C3A 0.040(3) 0.026(3) 0.042(4) 0.012(3) -0.001(3) 0.008(3)
C4A 0.035(3) 0.036(4) 0.030(3) 0.011(3) -0.008(3) -0.001(3)
C5A 0.046(4) 0.029(4) 0.033(3) -0.006(3) -0.005(3) 0.002(3)
C6A 0.044(4) 0.038(4) 0.029(3) 0.002(3) 0.003(3) 0.014(3)
C7A 0.038(3) 0.035(4) 0.033(3) 0.004(3) -0.003(3) -0.002(3)
C8A 0.049(4) 0.051(4) 0.051(4) 0.012(4) -0.005(3) -0.010(4)
C9A 0.045(4) 0.040(4) 0.043(4) 0.008(3) 0.004(3) -0.006(3)
C10A 0.050(4) 0.028(4) 0.069(5) -0.005(3) -0.002(3) -0.004(3)
C11A 0.080(6) 0.022(4) 0.115(7) 0.003(4) -0.010(6) -0.002(4)
C12A 0.082(6) 0.048(5) 0.080(6) -0.023(5) 0.000(5) -0.017(4)
C13A 0.030(3) 0.043(4) 0.041(4) 0.008(3) -0.002(3) 0.007(3)
C14A 0.046(4) 0.043(4) 0.045(4) 0.004(3) -0.014(3) 0.011(3)
C15A 0.052(4) 0.054(5) 0.033(4) -0.002(3) -0.013(3) 0.005(3)
C20A 0.039(3) 0.029(3) 0.043(4) -0.003(3) 0.000(3) -0.001(3)
C21A 0.083(5) 0.046(4) 0.028(3) -0.002(3) -0.005(3) 0.002(4)
S1A 0.0395(8) 0.0310(9) 0.0319(8) -0.0001(7) -0.0030(6) 0.0028(7)
O2A 0.045(2) 0.056(3) 0.030(2) 0.000(2) -0.008(2) -0.001(2)
O3A 0.054(3) 0.048(3) 0.028(2) -0.004(2) 0.002(2) 0.006(2)
O4A 0.048(3) 0.033(3) 0.072(3) 0.001(2) 0.001(2) -0.006(2)
C22A 0.043(4) 0.040(4) 0.048(4) 0.006(3) 0.011(3) 0.004(3)
F1A 0.076(3) 0.055(3) 0.058(2) 0.001(2) 0.024(2) 0.020(2)
F2A 0.057(2) 0.076(3) 0.060(3) 0.012(2) -0.015(2) 0.021(2)
F3A 0.070(3) 0.033(2) 0.092(3) 0.007(2) 0.011(2) 0.003(2)
C16A 0.068(4) 0.060(5) 0.047(4) -0.007(3) -0.024(3) 0.013(3)
C17A 0.098(15) 0.310(43) 0.138(24) 0.121(31) 0.028(17) 0.068(22)
C18A 0.355(51) 0.059(9) 0.147(30) 0.019(15) -0.155(32) 0.007(22)
C19A 0.136(22) 0.143(23) 0.050(11) -0.023(13) -0.040(12) 0.075(19)
C16B 0.068(4) 0.060(5) 0.047(4) -0.007(3) -0.024(3) 0.013(3)
C17B 0.081(11) 0.080(11) 0.053(9) 0.012(8) -0.023(7) 0.040(8)
C18B 0.093(9) 0.071(10) 0.036(7) 0.015(6) -0.020(6) 0.015(7)
C19B 0.082(13) 0.089(12) 0.115(17) -0.013(11) -0.038(10) -0.003(8)

loop_
_atom_site_label
_atom_site_type_symbol
_atom_site_fract_x
_atom_site_fract_y
_atom_site_fract_z
_atom_site_U_iso_or_equiv
_atom_site_thermal_displace_type
_atom_site_occupancy
_atom_site_calc_flag
_atom_site_refinement_flags
_atom_site_disorder_group
Cu1 Cu 0.35440(4) 0.16982(8) 0.38474(3) 0.0422(2) Uani 1 d . .
N1 N 0.2783(2) 0.2604(5) 0.4257(2) 0.0404(12) Uani 1 d . .
N2 N 0.3563(2) 0.0216(5) 0.4379(2) 0.0431(13) Uani 1 d . .
N3 N 0.4246(2) 0.2761(5) 0.4271(2) 0.0467(13) Uani 1 d . .
N4 N 0.1508(3) 0.3539(6) 0.3338(2) 0.057(2) Uani 1 d . .
H4A H 0.1404(3) 0.4314(6) 0.3454(2) 0.090(28) Uiso 1 calc R .
N5 N 0.3510(3) 0.1332(5) 0.3220(2) 0.0495(14) Uani 1 d . .
O1 O 0.1400(4) 0.2104(5) 0.2770(2) 0.110(2) Uani 1 d . .
C1 C 0.2498(3) 0.1467(7) 0.4504(2) 0.053(2) Uani 1 d . .
H1A H 0.2201(3) 0.0962(7) 0.4288(2) 0.038(16) Uiso 1 calc R .
H1B H 0.2215(3) 0.1799(7) 0.4756(2) 0.059(20) Uiso 1 calc R .
C2 C 0.3032(3) 0.0540(7) 0.4706(2) 0.054(2) Uani 1 d . .
H2A H 0.3242(3) 0.0957(7) 0.4983(2) 0.072(23) Uiso 1 calc R .
H2B H 0.2811(3) -0.0289(7) 0.4805(2) 0.050(18) Uiso 1 calc R .
C3 C 0.4254(3) 0.0423(7) 0.4578(3) 0.053(2) Uani 1 d . .
H3A H 0.4588(3) 0.0060(7) 0.4363(3) 0.024(14) Uiso 1 calc R .
H3B H 0.4298(3) -0.0072(7) 0.4871(3) 0.039(16) Uiso 1 calc R .
C4 C 0.4413(3) 0.1868(7) 0.4667(3) 0.056(2) Uani 1 d . .
H4B H 0.4158(3) 0.2164(7) 0.4938(3) 0.079(26) Uiso 1 calc R .
H4C H 0.4900(3) 0.1953(7) 0.4745(3) 0.070(21) Uiso 1 calc R .
C5 C 0.3829(3) 0.3900(6) 0.4416(2) 0.055(2) Uani 1 d . .
H5A H 0.3770(3) 0.4513(6) 0.4152(2) 0.059(19) Uiso 1 calc R .
H5B H 0.4074(3) 0.4382(6) 0.4666(2) 0.076(23) Uiso 1 calc R .
C6 C 0.3145(3) 0.3506(7) 0.4583(2) 0.054(2) Uani 1 d . .
H6A H 0.3199(3) 0.3064(7) 0.4886(2) 0.076(23) Uiso 1 calc R .
H6B H 0.2870(3) 0.4312(7) 0.4626(2) 0.058(19) Uiso 1 calc R .
C7 C 0.3509(4) -0.1130(7) 0.4178(3) 0.064(2) Uani 1 d . .
H7A H 0.3891(4) -0.1235(7) 0.3962(3) 0.075(23) Uiso 1 calc R .
C8 C 0.2861(4) -0.1286(9) 0.3898(3) 0.082(3) Uani 1 d . .
H8A H 0.2826(16) -0.0574(36) 0.3670(14) 0.304(94) Uiso 1 calc R .
H8B H 0.2475(4) -0.1245(59) 0.4103(5) 0.095(30) Uiso 1 calc R .
H8C H 0.2863(13) -0.2142(28) 0.3739(16) 0.117(34) Uiso 1 calc R .
C9 C 0.3583(4) -0.2228(8) 0.4544(4) 0.087(3) Uani 1 d . .
H9A H 0.4032(10) -0.2170(29) 0.4694(11) 0.072(22) Uiso 1 calc R .
H9B H 0.3531(23) -0.3094(8) 0.4396(4) 0.089(27) Uiso 1 calc R .
H9C H 0.3235(15) -0.2117(28) 0.4776(9) 0.156(48) Uiso 1 calc R .
C10 C 0.4863(3) 0.3258(7) 0.4019(3) 0.065(2) Uani 1 d . .
H10A H 0.4690(3) 0.3881(7) 0.3776(3) 0.053(19) Uiso 1 calc R .
C11 C 0.5195(5) 0.2142(9) 0.3772(4) 0.095(3) Uani 1 d . .
H11A H 0.4856(5) 0.1671(9) 0.3582(4) 0.158(48) Uiso 1 calc R .
H11B H 0.5399(5) 0.1532(9) 0.3997(4) 0.197(61) Uiso 1 calc R .
H11C H 0.5546(5) 0.2495(9) 0.3573(4) 0.127(36) Uiso 1 calc R .
C12 C 0.5364(4) 0.4048(9) 0.4324(3) 0.087(3) Uani 1 d . .
H12A H 0.5697(16) 0.4480(43) 0.4130(4) 0.109(32) Uiso 1 calc R .
H12B H 0.5595(20) 0.3448(12) 0.4541(13) 0.133(38) Uiso 1 calc R .
H12C H 0.5118(5) 0.4721(35) 0.4496(14) 0.118(39) Uiso 1 calc R .
C13 C 0.2247(3) 0.3363(7) 0.4007(2) 0.047(2) Uani 1 d . .
H13A H 0.2440(3) 0.4207(7) 0.3898(2) 0.079(25) Uiso 1 calc R .
H13B H 0.1884(3) 0.3579(7) 0.4223(2) 0.041(16) Uiso 1 calc R .
C14 C 0.1948(4) 0.2635(7) 0.3605(3) 0.059(2) Uani 1 d . .
H14A H 0.2312(4) 0.2297(7) 0.3408(3) 0.076(24) Uiso 1 calc R .
H14B H 0.1682(4) 0.1871(7) 0.3713(3) 0.134(38) Uiso 1 calc R .
C15 C 0.1267(3) 0.3205(6) 0.2923(2) 0.048(2) Uani 1 d . .
C16 C 0.0843(3) 0.4198(6) 0.2661(2) 0.042(2) Uani 1 d . .
C17 C 0.1331(4) 0.5143(7) 0.2429(2) 0.064(2) Uani 1 d . .
H17A H 0.1074(4) 0.5836(24) 0.2267(12) 0.077 Uiso 1 calc R .
H17B H 0.1601(14) 0.4652(10) 0.2208(10) 0.077 Uiso 1 calc R .
H17C H 0.1630(14) 0.5547(31) 0.2663(3) 0.077 Uiso 1 calc R .
C18 C 0.0421(4) 0.3479(7) 0.2297(2) 0.067(2) Uani 1 d . .
H18A H 0.0138(15) 0.4118(9) 0.2127(10) 0.080 Uiso 1 calc R .
H18B H 0.0133(16) 0.2825(29) 0.2445(3) 0.080 Uiso 1 calc R .
H18C H 0.0720(4) 0.3030(34) 0.2082(9) 0.080 Uiso 1 calc R .
C19 C 0.0369(3) 0.4956(6) 0.2972(2) 0.053(2) Uani 1 d . .
H19A H 0.0071(13) 0.5523(28) 0.2784(2) 0.063 Uiso 1 calc R .
H19B H 0.0635(3) 0.5505(28) 0.3188(9) 0.063 Uiso 1 calc R .
H19C H 0.0096(13) 0.4329(6) 0.3146(9) 0.063 Uiso 1 calc R .
C20 C 0.3419(4) 0.1067(8) 0.2845(3) 0.067(2) Uani 1 d . .
C21 C 0.3284(6) 0.0740(10) 0.2361(3) 0.138(5) Uani 1 d . .
H21A H 0.3225(37) -0.0218(12) 0.2329(4) 0.166 Uiso 1 calc R .
H21B H 0.3665(16) 0.1029(64) 0.2176(4) 0.166 Uiso 1 calc R .
H21C H 0.2871(20) 0.1191(56) 0.2254(7) 0.166 Uiso 1 calc R .
S1 S 0.37481(10) 0.3317(2) 0.10095(7) 0.0606(5) Uani 1 d . .
O2 O 0.3962(4) 0.4465(6) 0.0773(2) 0.118(3) Uani 1 d . .
O3 O 0.3469(3) 0.2289(5) 0.0729(2) 0.074(2) Uani 1 d . .
O4 O 0.3402(3) 0.3547(6) 0.1435(2) 0.092(2) Uani 1 d . .
C22 C 0.4531(4) 0.2645(8) 0.1224(3) 0.070(2) Uani 1 d . .
F1 F 0.4931(3) 0.2288(6) 0.0895(2) 0.117(2) Uani 1 d . .
F2 F 0.4435(3) 0.1577(5) 0.1479(2) 0.112(2) Uani 1 d . .
F3 F 0.4870(2) 0.3533(5) 0.1491(2) 0.094(2) Uani 1 d . .
Cu1A Cu 0.13860(3) 0.89182(7) 0.13403(2) 0.0315(2) Uani 1 d . .
N1A N 0.2267(2) 0.8228(5) 0.09847(14) 0.0312(11) Uani 1 d . .
N2A N 0.1423(2) 1.0567(4) 0.08803(15) 0.0338(11) Uani 1 d . .
N3A N 0.0809(2) 0.7951(4) 0.08066(15) 0.0295(11) Uani 1 d . .
N4A N 0.2993(2) 0.5915(5) 0.1890(2) 0.0448(13) Uani 1 d . .
H4AA H 0.3217(2) 0.5193(5) 0.1821(2) 0.050(19) Uiso 1 calc R .
N5A N 0.1376(2) 0.8954(5) 0.1983(2) 0.0353(11) Uani 1 d . .
O1A O 0.2847(2) 0.7558(5) 0.2396(2) 0.0625(13) Uani 1 d . .
C1A C 0.2554(3) 0.9472(6) 0.0812(2) 0.0383(15) Uani 1 d . .
H1AA H 0.2897(3) 0.9260(6) 0.0581(2) 0.023(13) Uiso 1 calc R .
H1BC H 0.2787(3) 0.9935(6) 0.1071(2) 0.013(12) Uiso 1 calc R .
C2A C 0.2033(3) 1.0403(6) 0.0594(2) 0.0370(15) Uani 1 d . .
H2AA H 0.2244(3) 1.1279(6) 0.0548(2) 0.012(11) Uiso 1 calc R .
H2BC H 0.1893(3) 1.0056(6) 0.0288(2) 0.043(17) Uiso 1 calc R .
C3A C 0.0792(3) 1.0348(5) 0.0607(2) 0.0362(14) Uani 1 d . .
H3AA H 0.0782(3) 1.0963(5) 0.0341(2) 0.031(14) Uiso 1 calc R .
H3BC H 0.0401(3) 1.0558(5) 0.0800(2) 0.043(16) Uiso 1 calc R .
C4A C 0.0721(3) 0.8954(6) 0.0431(2) 0.0339(14) Uani 1 d . .
H4CA H 0.0268(3) 0.8844(6) 0.0284(2) 0.019(12) Uiso 1 calc R .
H4DA H 0.1062(3) 0.8795(6) 0.0193(2) 0.045(17) Uiso 1 calc R .
C5A C 0.1283(3) 0.6883(6) 0.0670(2) 0.0358(14) Uani 1 d . .
H5AA H 0.1116(3) 0.6481(6) 0.0378(2) 0.031(14) Uiso 1 calc R .
H5BC H 0.1288(3) 0.6185(6) 0.0909(2) 0.034(15) Uiso 1 calc R .
C6A C 0.2004(3) 0.7377(6) 0.0606(2) 0.0369(15) Uani 1 d . .
H6AA H 0.2306(3) 0.6602(6) 0.0577(2) 0.037(15) Uiso 1 calc R .
H6BC H 0.2019(3) 0.7880(6) 0.0314(2) 0.030(14) Uiso 1 calc R .
C7A C 0.0136(3) 0.7438(6) 0.0946(2) 0.0353(14) Uani 1 d . .
H7AA H -0.0154(3) 0.8227(6) 0.1005(2) 0.018(12) Uiso 1 calc R .
C8A C -0.0232(3) 0.6622(7) 0.0574(2) 0.050(2) Uani 1 d . .
H8AA H -0.0253(14) 0.7124(14) 0.0285(4) 0.043(17) Uiso 1 calc R .
H8BD H -0.0692(6) 0.6425(26) 0.0672(5) 0.046(17) Uiso 1 calc R .
H8CA H 0.0013(9) 0.5792(15) 0.0526(8) 0.032(15) Uiso 1 calc R .
C9A C 0.0184(3) 0.6666(6) 0.1395(2) 0.043(2) Uani 1 d . .
H9AA H 0.0462(14) 0.7159(16) 0.1620(4) 0.071(22) Uiso 1 calc R .
H9BD H 0.0392(15) 0.5802(14) 0.1339(3) 0.053(19) Uiso 1 calc R .
H9CA H -0.0270(3) 0.6539(29) 0.1515(6) 0.039(16) Uiso 1 calc R .
C10A C 0.1392(3) 1.1860(6) 0.1133(2) 0.049(2) Uani 1 d . .
H10B H 0.0964(3) 1.1853(6) 0.1310(2) 0.027(14) Uiso 1 calc R .
C11A C 0.1365(4) 1.3093(6) 0.0821(3) 0.072(2) Uani 1 d . .
H11D H 0.0989(11) 1.3009(17) 0.0598(8) 0.051(19) Uiso 1 calc R .
H11E H 0.1790(8) 1.3171(20) 0.0657(9) 0.040(17) Uiso 1 calc R .
H11F H 0.1300(18) 1.3884(7) 0.1010(3) 0.084(25) Uiso 1 calc R .
C12A C 0.1962(4) 1.1976(8) 0.1480(3) 0.070(2) Uani 1 d . .
H12D H 0.1961(13) 1.1205(21) 0.1685(9) 0.071(24) Uiso 1 calc R .
H12E H 0.1905(11) 1.2783(22) 0.1663(10) 0.085(25) Uiso 1 calc R .
H12F H 0.2392(4) 1.2016(40) 0.1320(3) 0.062(21) Uiso 1 calc R .
C13A C 0.2784(3) 0.7549(6) 0.1283(2) 0.0383(15) Uani 1 d . .
H13C H 0.2991(3) 0.8202(6) 0.1498(2) 0.051(18) Uiso 1 calc R .
H13D H 0.3146(3) 0.7198(6) 0.1088(2) 0.036(15) Uiso 1 calc R .
C14A C 0.2489(3) 0.6423(6) 0.1560(2) 0.045(2) Uani 1 d . .
H14C H 0.2089(3) 0.6741(6) 0.1726(2) 0.053(18) Uiso 1 calc R .
H14D H 0.2341(3) 0.5705(6) 0.1349(2) 0.056(19) Uiso 1 calc R .
C15A C 0.3124(3) 0.6516(7) 0.2294(2) 0.046(2) Uani 1 d . .
C20A C 0.1452(3) 0.8961(6) 0.2373(2) 0.0368(14) Uani 1 d . .
C21A C 0.1556(4) 0.8955(7) 0.2874(2) 0.052(2) Uani 1 d . .
H21D H 0.1190(10) 0.8460(30) 0.3016(2) 0.063 Uiso 1 calc R .
H21E H 0.1557(18) 0.9867(7) 0.2989(2) 0.063 Uiso 1 calc R .
H21F H 0.1990(9) 0.8536(32) 0.2952(2) 0.063 Uiso 1 calc R .
S1A S 0.13426(7) 0.64599(14) 0.41423(5) 0.0342(4) Uani 1 d . .
O2A O 0.1808(2) 0.6745(4) 0.45140(12) 0.0440(10) Uani 1 d . .
O3A O 0.1637(2) 0.6414(4) 0.36930(12) 0.0436(11) Uani 1 d . .
O4A O 0.0868(2) 0.5426(4) 0.42358(15) 0.0508(11) Uani 1 d . .
C22A C 0.0814(3) 0.7928(6) 0.4107(2) 0.043(2) Uani 1 d . .
F1A F 0.0481(2) 0.8128(4) 0.44962(13) 0.0628(11) Uani 1 d . .
F2A F 0.0351(2) 0.7841(4) 0.37693(13) 0.0644(11) Uani 1 d . .
F3A F 0.1176(2) 0.9015(4) 0.40233(14) 0.0646(11) Uani 1 d . .
C16A C 0.3626(4) 0.5825(7) 0.2629(2) 0.059(2) Uani 0.42 d PU 1
C17A C 0.4368(13) 0.6136(47) 0.2429(11) 0.181(16) Uani 0.42 d PU 1
H17D H 0.4403(45) 0.5746(204) 0.2122(36) 0.218 Uiso 0.42 calc PR 1
H17E H 0.4715(14) 0.5754(214) 0.2636(46) 0.218 Uiso 0.42 calc PR 1
H17F H 0.4433(49) 0.7095(47) 0.2410(78) 0.218 Uiso 0.42 calc PR 1
C18A C 0.3569(23) 0.4337(26) 0.2610(12) 0.190(18) Uani 0.42 d PU 1
H18D H 0.3751(118) 0.4017(34) 0.2319(42) 0.227 Uiso 0.42 calc PR 1
H18E H 0.3093(27) 0.4081(27) 0.2628(88) 0.227 Uiso 0.42 calc PR 1
H18F H 0.3826(111) 0.3949(27) 0.2869(53) 0.227 Uiso 0.42 calc PR 1
C19A C 0.3617(14) 0.6421(30) 0.3064(7) 0.111(9) Uani 0.42 d PU 1
H19D H 0.3165(27) 0.6332(137) 0.3192(24) 0.133 Uiso 0.42 calc PR 1
H19E H 0.3730(76) 0.7361(44) 0.3036(10) 0.133 Uiso 0.42 calc PR 1
H19F H 0.3949(58) 0.5987(103) 0.3270(17) 0.133 Uiso 0.42 calc PR 1
C16B C 0.3626(4) 0.5825(7) 0.2629(2) 0.059(2) Uani 0.58 d PU 2
C17B C 0.4081(8) 0.4850(18) 0.2423(5) 0.072(4) Uani 0.58 d PU 2
H17G H 0.4419(29) 0.4565(66) 0.2655(10) 0.086 Uiso 0.58 calc PR 2
H17H H 0.4309(34) 0.5253(32) 0.2162(20) 0.086 Uiso 0.58 calc PR 2
H17I H 0.3818(10) 0.4084(42) 0.2316(27) 0.086 Uiso 0.58 calc PR 2
C18B C 0.3164(7) 0.5094(15) 0.2999(4) 0.067(3) Uani 0.58 d PU 2
H18G H 0.2841(27) 0.5727(24) 0.3125(20) 0.081 Uiso 0.58 calc PR 2
H18H H 0.3451(8) 0.4743(67) 0.3250(14) 0.081 Uiso 0.58 calc PR 2
H18I H 0.2917(30) 0.4366(51) 0.2849(7) 0.081 Uiso 0.58 calc PR 2
C19B C 0.4072(9) 0.6890(18) 0.2849(7) 0.096(5) Uani 0.58 d PU 2
H19G H 0.4372(35) 0.6489(23) 0.3083(25) 0.115 Uiso 0.58 calc PR 2
H19H H 0.3787(9) 0.7558(54) 0.2994(31) 0.115 Uiso 0.58 calc PR 2
H19I H 0.4344(39) 0.7310(72) 0.2612(9) 0.115 Uiso 0.58 calc PR 2

loop_
_atom_type_symbol
_atom_type_description
_atom_type_scat_dispersion_real
_atom_type_scat_dispersion_imag
_atom_type_scat_source
C C 0.0033 0.0016 'International Tables Vol C Tables 4.2.6.8 and 6.1.1.4'
H H 0.0000 0.0000 'International Tables Vol C Tables 4.2.6.8 and 6.1.1.4'
N N 0.0061 0.0033 'International Tables Vol C Tables 4.2.6.8 and 6.1.1.4'
O O 0.0106 0.0060 'International Tables Vol C Tables 4.2.6.8 and 6.1.1.4'
F F 0.0171 0.0103 'International Tables Vol C Tables 4.2.6.8 and 6.1.1.4'
S S 0.1246 0.1234 'International Tables Vol C Tables 4.2.6.8 and 6.1.1.4'
Cu Cu 0.3201 1.2651 'International Tables Vol C Tables 4.2.6.8 and 6.1.1.4'

loop_
_geom_angle_atom_site_label_1
_geom_angle_atom_site_label_2
_geom_angle_atom_site_label_3
_geom_angle
_geom_angle_site_symmetry_1
_geom_angle_site_symmetry_3
_geom_angle_publ_flag
N5 Cu1 N3 132.6(2) . . ?
N5 Cu1 N1 128.2(2) . . ?
N3 Cu1 N1 85.5(2) . . ?
N5 Cu1 N2 124.3(2) . . ?
N3 Cu1 N2 86.4(2) . . ?
N1 Cu1 N2 84.3(2) . . ?
C1 N1 C13 111.3(5) . . ?
C1 N1 C6 110.8(5) . . ?
C13 N1 C6 108.8(5) . . ?
C1 N1 Cu1 102.6(4) . . ?
C13 N1 Cu1 116.9(4) . . ?
C6 N1 Cu1 106.2(4) . . ?
C2 N2 C7 114.3(5) . . ?
C2 N2 C3 112.5(5) . . ?
C7 N2 C3 109.8(5) . . ?
C2 N2 Cu1 107.9(4) . . ?
C7 N2 Cu1 111.0(4) . . ?
C3 N2 Cu1 100.5(4) . . ?
C5 N3 C4 111.5(5) . . ?
C5 N3 C10 109.7(5) . . ?
C4 N3 C10 113.8(5) . . ?
C5 N3 Cu1 101.3(4) . . ?
C4 N3 Cu1 105.7(4) . . ?
C10 N3 Cu1 114.1(4) . . ?
C15 N4 C14 121.0(6) . . ?
C20 N5 Cu1 172.5(6) . . ?
N1 C1 C2 113.4(5) . . ?
N2 C2 C1 112.8(5) . . ?
N2 C3 C4 112.8(5) . . ?
N3 C4 C3 114.2(5) . . ?
N3 C5 C6 113.4(5) . . ?
N1 C6 C5 112.5(5) . . ?
N2 C7 C8 111.1(6) . . ?
N2 C7 C9 112.7(7) . . ?
C8 C7 C9 111.2(7) . . ?
C11 C10 N3 110.4(6) . . ?
C11 C10 C12 112.6(7) . . ?
N3 C10 C12 114.0(7) . . ?
N1 C13 C14 113.2(5) . . ?
N4 C14 C13 108.9(5) . . ?
O1 C15 N4 118.9(6) . . ?
O1 C15 C16 122.9(6) . . ?
N4 C15 C16 118.2(6) . . ?
C15 C16 C18 108.9(5) . . ?
C15 C16 C19 112.3(5) . . ?
C18 C16 C19 108.5(5) . . ?
C15 C16 C17 106.9(5) . . ?
C18 C16 C17 109.6(5) . . ?
C19 C16 C17 110.6(5) . . ?
N5 C20 C21 178.5(10) . . ?
O2 S1 O3 115.8(3) . . ?
O2 S1 O4 115.7(4) . . ?
O3 S1 O4 115.0(3) . . ?
O2 S1 C22 102.3(4) . . ?
O3 S1 C22 104.1(4) . . ?
O4 S1 C22 100.8(4) . . ?
F1 C22 F2 106.3(7) . . ?
F1 C22 F3 107.6(7) . . ?
F2 C22 F3 107.3(7) . . ?
F1 C22 S1 112.6(6) . . ?
F2 C22 S1 111.6(6) . . ?
F3 C22 S1 111.1(6) . . ?
N5A Cu1A N2A 127.6(2) . . ?
N5A Cu1A N3A 135.6(2) . . ?
N2A Cu1A N3A 86.0(2) . . ?
N5A Cu1A N1A 120.7(2) . . ?
N2A Cu1A N1A 85.1(2) . . ?
N3A Cu1A N1A 86.0(2) . . ?
C1A N1A C6A 112.0(4) . . ?
C1A N1A C13A 109.1(4) . . ?
C6A N1A C13A 112.9(4) . . ?
C1A N1A Cu1A 102.0(3) . . ?
C6A N1A Cu1A 105.5(3) . . ?
C13A N1A Cu1A 114.9(3) . . ?
C3A N2A C2A 111.7(4) . . ?
C3A N2A C10A 110.4(4) . . ?
C2A N2A C10A 114.3(4) . . ?
C3A N2A Cu1A 100.2(3) . . ?
C2A N2A Cu1A 107.5(3) . . ?
C10A N2A Cu1A 111.8(3) . . ?
C5A N3A C7A 113.1(4) . . ?
C5A N3A C4A 111.1(4) . . ?
C7A N3A C4A 110.0(4) . . ?
C5A N3A Cu1A 101.3(3) . . ?
C7A N3A Cu1A 115.3(3) . . ?
C4A N3A Cu1A 105.6(3) . . ?
C15A N4A C14A 122.0(5) . . ?
C20A N5A Cu1A 171.8(5) . . ?
N1A C1A C2A 114.0(4) . . ?
N2A C2A C1A 112.8(4) . . ?
N2A C3A C4A 113.1(4) . . ?
N3A C4A C3A 112.3(4) . . ?
N3A C5A C6A 113.1(5) . . ?
N1A C6A C5A 114.4(4) . . ?
N3A C7A C9A 111.8(4) . . ?
N3A C7A C8A 114.1(5) . . ?
C9A C7A C8A 110.3(5) . . ?
N2A C10A C12A 110.9(5) . . ?
N2A C10A C11A 114.7(6) . . ?
C12A C10A C11A 110.3(6) . . ?
N1A C13A C14A 112.7(4) . . ?
N4A C14A C13A 110.2(5) . . ?
O1A C15A N4A 121.5(6) . . ?
O1A C15A C16B 121.5(6) . . ?
N4A C15A C16B 117.1(6) . . ?
O1A C15A C16A 121.5(6) . . ?
N4A C15A C16A 117.1(6) . . ?
N5A C20A C21A 179.3(6) . . ?
O2A S1A O4A 114.6(3) . . ?
O2A S1A O3A 114.9(2) . . ?
O4A S1A O3A 115.3(3) . . ?
O2A S1A C22A 103.7(3) . . ?
O4A S1A C22A 103.1(3) . . ?
O3A S1A C22A 102.7(3) . . ?
F2A C22A F1A 106.8(5) . . ?
F2A C22A F3A 106.5(5) . . ?
F1A C22A F3A 107.9(5) . . ?
F2A C22A S1A 111.9(4) . . ?
F1A C22A S1A 111.8(4) . . ?
F3A C22A S1A 111.7(4) . . ?
C19A C16A C18A 117.4(18) . . ?
C19A C16A C15A 110.6(10) . . ?
C18A C16A C15A 112.4(12) . . ?
C19A C16A C17A 105.7(19) . . ?
C18A C16A C17A 104.3(22) . . ?
C15A C16A C17A 105.3(11) . . ?
C17B C16B C19B 106.9(11) . . ?
C17B C16B C15A 116.1(7) . . ?
C19B C16B C15A 107.6(9) . . ?
C17B C16B C18B 109.1(10) . . ?
C19B C16B C18B 112.2(10) . . ?
C15A C16B C18B 105.1(7) . . ?

loop_
_geom_bond_atom_site_label_1
_geom_bond_atom_site_label_2
_geom_bond_distance
_geom_bond_site_symmetry_2
_geom_bond_publ_flag
Cu1 N5 1.858(6) . ?
Cu1 N3 2.125(5) . ?
Cu1 N1 2.147(5) . ?
Cu1 N2 2.150(5) . ?
N1 C1 1.473(8) . ?
N1 C13 1.486(7) . ?
N1 C6 1.486(8) . ?
N2 C2 1.471(8) . ?
N2 C7 1.483(8) . ?
N2 C3 1.486(7) . ?
N3 C5 1.482(8) . ?
N3 C4 1.492(8) . ?
N3 C10 1.525(8) . ?
N4 C15 1.328(7) . ?
N4 C14 1.470(7) . ?
N5 C20 1.130(8) . ?
O1 C15 1.230(7) . ?
C1 C2 1.521(8) . ?
C3 C4 1.516(9) . ?
C5 C6 1.502(9) . ?
C7 C8 1.510(10) . ?
C7 C9 1.542(10) . ?
C10 C11 1.497(10) . ?
C10 C12 1.539(10) . ?
C13 C14 1.492(9) . ?
C15 C16 1.504(8) . ?
C16 C18 1.517(8) . ?
C16 C19 1.526(8) . ?
C16 C17 1.526(8) . ?
C20 C21 1.461(10) . ?
S1 O2 1.419(6) . ?
S1 O3 1.424(5) . ?
S1 O4 1.445(5) . ?
S1 C22 1.791(9) . ?
C22 F1 1.307(8) . ?
C22 F2 1.326(9) . ?
C22 F3 1.352(8) . ?
Cu1A N5A 1.867(5) . ?
Cu1A N2A 2.138(4) . ?
Cu1A N3A 2.139(4) . ?
Cu1A N1A 2.164(4) . ?
N1A C1A 1.472(7) . ?
N1A C6A 1.482(7) . ?
N1A C13A 1.492(6) . ?
N2A C3A 1.481(7) . ?
N2A C2A 1.490(7) . ?
N2A C10A 1.502(7) . ?
N3A C5A 1.490(7) . ?
N3A C7A 1.495(7) . ?
N3A C4A 1.496(6) . ?
N4A C15A 1.342(7) . ?
N4A C14A 1.460(7) . ?
N5A C20A 1.137(7) . ?
O1A C15A 1.227(7) . ?
C1A C2A 1.522(8) . ?
C3A C4A 1.505(8) . ?
C5A C6A 1.526(8) . ?
C7A C9A 1.520(7) . ?
C7A C8A 1.530(8) . ?
C10A C12A 1.500(9) . ?
C10A C11A 1.541(9) . ?
C13A C14A 1.517(8) . ?
C15A C16B 1.541(9) . ?
C15A C16A 1.541(9) . ?
C20A C21A 1.464(8) . ?
S1A O2A 1.432(4) . ?
S1A O4A 1.435(4) . ?
S1A O3A 1.441(4) . ?
S1A C22A 1.818(6) . ?
C22A F2A 1.330(7) . ?
C22A F1A 1.335(6) . ?
C22A F3A 1.338(7) . ?
C16A C19A 1.40(2) . ?
C16A C18A 1.51(3) . ?
C16A C17A 1.62(3) . ?
C16B C17B 1.471(15) . ?
C16B C19B 1.52(2) . ?
C16B C18B 1.608(14) . ?

loop_
_geom_torsion_atom_site_label_1
_geom_torsion_atom_site_label_2
_geom_torsion_atom_site_label_3
_geom_torsion_atom_site_label_4
_geom_torsion
_geom_torsion_site_symmetry_1
_geom_torsion_site_symmetry_2
_geom_torsion_site_symmetry_3
_geom_torsion_site_symmetry_4
_geom_torsion_publ_flag
N5 Cu1 N1 C1 103.6(4) . . . . ?
N3 Cu1 N1 C1 -113.2(4) . . . . ?
N2 Cu1 N1 C1 -26.4(4) . . . . ?
N5 Cu1 N1 C13 -18.5(6) . . . . ?
N3 Cu1 N1 C13 124.8(5) . . . . ?
N2 Cu1 N1 C13 -148.4(5) . . . . ?
N5 Cu1 N1 C6 -140.0(4) . . . . ?
N3 Cu1 N1 C6 3.2(4) . . . . ?
N2 Cu1 N1 C6 90.0(4) . . . . ?
N5 Cu1 N2 C2 -129.0(4) . . . . ?
N3 Cu1 N2 C2 90.0(4) . . . . ?
N1 Cu1 N2 C2 4.2(4) . . . . ?
N5 Cu1 N2 C7 -3.0(5) . . . . ?
N3 Cu1 N2 C7 -144.0(4) . . . . ?
N1 Cu1 N2 C7 130.2(4) . . . . ?
N5 Cu1 N2 C3 113.1(4) . . . . ?
N3 Cu1 N2 C3 -27.9(4) . . . . ?
N1 Cu1 N2 C3 -113.7(4) . . . . ?
N5 Cu1 N3 C5 113.8(4) . . . . ?
N1 Cu1 N3 C5 -26.5(4) . . . . ?
N2 Cu1 N3 C5 -111.0(4) . . . . ?
N5 Cu1 N3 C4 -129.8(4) . . . . ?
N1 Cu1 N3 C4 89.9(4) . . . . ?
N2 Cu1 N3 C4 5.3(4) . . . . ?
N5 Cu1 N3 C10 -4.0(6) . . . . ?
N1 Cu1 N3 C10 -144.3(4) . . . . ?
N2 Cu1 N3 C10 131.1(4) . . . . ?
N3 Cu1 N5 C20 -167.3(46) . . . . ?
N1 Cu1 N5 C20 -41.4(48) . . . . ?
N2 Cu1 N5 C20 71.2(48) . . . . ?
C13 N1 C1 C2 171.4(5) . . . . ?
C6 N1 C1 C2 -67.4(7) . . . . ?
Cu1 N1 C1 C2 45.6(6) . . . . ?
C7 N2 C2 C1 -104.5(7) . . . . ?
C3 N2 C2 C1 129.3(6) . . . . ?
Cu1 N2 C2 C1 19.4(7) . . . . ?
N1 C1 C2 N2 -46.4(8) . . . . ?
C2 N2 C3 C4 -67.6(7) . . . . ?
C7 N2 C3 C4 163.9(6) . . . . ?
Cu1 N2 C3 C4 46.9(6) . . . . ?
C5 N3 C4 C3 128.9(6) . . . . ?
C10 N3 C4 C3 -106.4(7) . . . . ?
Cu1 N3 C4 C3 19.6(7) . . . . ?
N2 C3 C4 N3 -48.4(8) . . . . ?
C4 N3 C5 C6 -64.4(7) . . . . ?
C10 N3 C5 C6 168.5(5) . . . . ?
Cu1 N3 C5 C6 47.6(6) . . . . ?
C1 N1 C6 C5 132.7(5) . . . . ?
C13 N1 C6 C5 -104.6(6) . . . . ?
Cu1 N1 C6 C5 22.0(6) . . . . ?
N3 C5 C6 N1 -49.9(7) . . . . ?
C2 N2 C7 C8 62.9(8) . . . . ?
C3 N2 C7 C8 -169.6(7) . . . . ?
Cu1 N2 C7 C8 -59.5(7) . . . . ?
C2 N2 C7 C9 -62.7(7) . . . . ?
C3 N2 C7 C9 64.8(7) . . . . ?
Cu1 N2 C7 C9 175.0(5) . . . . ?
C5 N3 C10 C11 -166.1(7) . . . . ?
C4 N3 C10 C11 68.1(8) . . . . ?
Cu1 N3 C10 C11 -53.2(8) . . . . ?
C5 N3 C10 C12 66.0(8) . . . . ?
C4 N3 C10 C12 -59.7(8) . . . . ?
Cu1 N3 C10 C12 178.9(5) . . . . ?
C1 N1 C13 C14 -69.7(7) . . . . ?
C6 N1 C13 C14 167.9(6) . . . . ?
Cu1 N1 C13 C14 47.7(7) . . . . ?
C15 N4 C14 C13 169.0(6) . . . . ?
N1 C13 C14 N4 -170.8(6) . . . . ?
C14 N4 C15 O1 2.2(11) . . . . ?
C14 N4 C15 C16 -177.6(6) . . . . ?
O1 C15 C16 C18 20.8(10) . . . . ?
N4 C15 C16 C18 -159.4(6) . . . . ?
O1 C15 C16 C19 141.0(7) . . . . ?
N4 C15 C16 C19 -39.2(8) . . . . ?
O1 C15 C16 C17 -97.6(8) . . . . ?
N4 C15 C16 C17 82.2(7) . . . . ?
Cu1 N5 C20 C21 42.1(347) . . . . ?
O2 S1 C22 F1 -63.5(7) . . . . ?
O3 S1 C22 F1 57.5(6) . . . . ?
O4 S1 C22 F1 176.9(6) . . . . ?
O2 S1 C22 F2 177.0(6) . . . . ?
O3 S1 C22 F2 -62.0(6) . . . . ?
O4 S1 C22 F2 57.4(6) . . . . ?
O2 S1 C22 F3 57.3(6) . . . . ?
O3 S1 C22 F3 178.3(5) . . . . ?
O4 S1 C22 F3 -62.3(6) . . . . ?
N5A Cu1A N1A C1A -105.9(3) . . . . ?
N2A Cu1A N1A C1A 25.5(3) . . . . ?
N3A Cu1A N1A C1A 111.8(3) . . . . ?
N5A Cu1A N1A C6A 136.9(3) . . . . ?
N2A Cu1A N1A C6A -91.7(3) . . . . ?
N3A Cu1A N1A C6A -5.4(3) . . . . ?
N5A Cu1A N1A C13A 11.9(4) . . . . ?
N2A Cu1A N1A C13A 143.3(4) . . . . ?
N3A Cu1A N1A C13A -130.4(4) . . . . ?
N5A Cu1A N2A C3A -121.0(3) . . . . ?
N3A Cu1A N2A C3A 27.2(3) . . . . ?
N1A Cu1A N2A C3A 113.5(3) . . . . ?
N5A Cu1A N2A C2A 122.2(4) . . . . ?
N3A Cu1A N2A C2A -89.6(3) . . . . ?
N1A Cu1A N2A C2A -3.3(3) . . . . ?
N5A Cu1A N2A C10A -4.1(4) . . . . ?
N3A Cu1A N2A C10A 144.1(4) . . . . ?
N1A Cu1A N2A C10A -129.6(4) . . . . ?
N5A Cu1A N3A C5A -103.7(4) . . . . ?
N2A Cu1A N3A C5A 112.9(3) . . . . ?
N1A Cu1A N3A C5A 27.6(3) . . . . ?
N5A Cu1A N3A C7A 18.7(5) . . . . ?
N2A Cu1A N3A C7A -124.7(4) . . . . ?
N1A Cu1A N3A C7A 150.0(4) . . . . ?
N5A Cu1A N3A C4A 140.4(3) . . . . ?
N2A Cu1A N3A C4A -3.0(3) . . . . ?
N1A Cu1A N3A C4A -88.3(3) . . . . ?
N2A Cu1A N5A C20A -93.3(35) . . . . ?
N3A Cu1A N5A C20A 135.3(35) . . . . ?
N1A Cu1A N5A C20A 16.0(36) . . . . ?
C6A N1A C1A C2A 67.4(6) . . . . ?
C13A N1A C1A C2A -166.9(5) . . . . ?
Cu1A N1A C1A C2A -45.0(5) . . . . ?
C3A N2A C2A C1A -129.2(5) . . . . ?
C10A N2A C2A C1A 104.6(6) . . . . ?
Cu1A N2A C2A C1A -20.2(5) . . . . ?
N1A C1A C2A N2A 46.9(7) . . . . ?
C2A N2A C3A C4A 64.6(6) . . . . ?
C10A N2A C3A C4A -167.0(5) . . . . ?
Cu1A N2A C3A C4A -49.0(5) . . . . ?
C5A N3A C4A C3A -132.0(5) . . . . ?
C7A N3A C4A C3A 102.0(5) . . . . ?
Cu1A N3A C4A C3A -23.0(5) . . . . ?
N2A C3A C4A N3A 52.2(6) . . . . ?
C7A N3A C5A C6A -170.3(4) . . . . ?
C4A N3A C5A C6A 65.4(6) . . . . ?
Cu1A N3A C5A C6A -46.4(5) . . . . ?
C1A N1A C6A C5A -129.2(5) . . . . ?
C13A N1A C6A C5A 107.2(5) . . . . ?
Cu1A N1A C6A C5A -19.0(5) . . . . ?
N3A C5A C6A N1A 47.4(6) . . . . ?
C5A N3A C7A C9A 68.2(6) . . . . ?
C4A N3A C7A C9A -166.8(5) . . . . ?
Cu1A N3A C7A C9A -47.6(6) . . . . ?
C5A N3A C7A C8A -57.9(6) . . . . ?
C4A N3A C7A C8A 67.0(6) . . . . ?
Cu1A N3A C7A C8A -173.7(4) . . . . ?
C3A N2A C10A C12A 169.0(5) . . . . ?
C2A N2A C10A C12A -64.1(7) . . . . ?
Cu1A N2A C10A C12A 58.4(6) . . . . ?
C3A N2A C10A C11A -65.2(7) . . . . ?
C2A N2A C10A C11A 61.6(7) . . . . ?
Cu1A N2A C10A C11A -175.9(5) . . . . ?
C1A N1A C13A C14A 167.4(5) . . . . ?
C6A N1A C13A C14A -67.4(6) . . . . ?
Cu1A N1A C13A C14A 53.6(6) . . . . ?
C15A N4A C14A C13A 80.7(7) . . . . ?
N1A C13A C14A N4A -172.3(5) . . . . ?
C14A N4A C15A O1A -3.5(10) . . . . ?
C14A N4A C15A C16B 175.4(6) . . . . ?
C14A N4A C15A C16A 175.4(6) . . . . ?
Cu1A N5A C20A C21A -44.8(558) . . . . ?
O2A S1A C22A F2A 179.0(4) . . . . ?
O4A S1A C22A F2A -61.1(5) . . . . ?
O3A S1A C22A F2A 59.0(5) . . . . ?
O2A S1A C22A F1A -61.3(5) . . . . ?
O4A S1A C22A F1A 58.6(5) . . . . ?
O3A S1A C22A F1A 178.7(4) . . . . ?
O2A S1A C22A F3A 59.8(5) . . . . ?
O4A S1A C22A F3A 179.6(4) . . . . ?
O3A S1A C22A F3A -60.2(5) . . . . ?
O1A C15A C16A C19A 10.0(18) . . . . ?
N4A C15A C16A C19A -168.9(16) . . . . ?
C16B C15A C16A C19A 0.0(1000) . . . . ?
O1A C15A C16A C18A 143.3(21) . . . . ?
N4A C15A C16A C18A -35.5(22) . . . . ?
C16B C15A C16A C18A 0.0(1000) . . . . ?
O1A C15A C16A C17A -103.7(20) . . . . ?
N4A C15A C16A C17A 77.4(20) . . . . ?
C16B C15A C16A C17A 0.0(1000) . . . . ?
O1A C15A C16B C17B -161.1(11) . . . . ?
N4A C15A C16B C17B 20.0(13) . . . . ?
C16A C15A C16B C17B 0.0(1000) . . . . ?
O1A C15A C16B C19B -41.4(12) . . . . ?
N4A C15A C16B C19B 139.7(10) . . . . ?
C16A C15A C16B C19B 0.0(1000) . . . . ?
O1A C15A C16B C18B 78.4(10) . . . . ?
N4A C15A C16B C18B -100.5(8) . . . . ?
C16A C15A C16B C18B 0.0(1000) . . . . ?
